data_4513806
loop_
_publ_author_name
'Ogasawara, Masamichi'
'Arae, Sachie'
'Watanabe, Susumu'
'Nakajima, Kiyohiko'
'Takahashi, Tamotsu'

_publ_section_title
;
 Kinetic Resolution of Planar-Chiral Ferrocenylphosphine Derivatives by
 Molybdenum-Catalyzed Asymmetric Ring-Closing Metathesis and Their
 Application in Asymmetric Catalysis
;
_journal_issue 2
_journal_name_full 'ACS Catalysis'
_journal_page_first 1308
_journal_paper_doi 10.1021/acscatal.5b02692
_journal_volume 6
_journal_year 2016
_chemical_formula_moiety 'C31 H33 Fe P S'
_chemical_formula_sum 'C31 H33 Fe P S'
_chemical_formula_weight 524.45
_space_group_IT_number 4
_symmetry_cell_setting monoclinic
_symmetry_Int_Tables_number 4
_symmetry_space_group_name_Hall 'P 2yb'
_symmetry_space_group_name_H-M 'P 1 21 1'
_atom_sites_solution_hydrogens geom
_atom_sites_solution_primary direct
_atom_sites_solution_secondary difmap
_audit_creation_method SHELXL-97
_cell_angle_alpha 90.00
_cell_angle_beta 96.947(2)
_cell_angle_gamma 90.00
_cell_formula_units_Z 2
_cell_length_a 8.6051(5)
_cell_length_b 8.4560(4)
_cell_length_c 18.6229(10)
_cell_measurement_reflns_used 9792
_cell_measurement_temperature 298
_cell_measurement_theta_max 27.57
_cell_measurement_theta_min 3.04
_cell_volume 1345.14(12)
_computing_cell_refinement CrystalClear
_computing_data_collection CrystalClear
_computing_data_reduction CrystalClear
_computing_molecular_graphics 'CrystalStructure 4.0 (Rigaku, 2010)'
_computing_publication_material 'CrystalStructure 4.0'
_computing_structure_refinement 'SHELXL-97 (Sheldrick, 2008)'
_computing_structure_solution 'SHELXS-97 (Sheldrick, 2008)'
_diffrn_ambient_temperature 298
_diffrn_detector_area_resol_mean 6.849
_diffrn_measured_fraction_theta_full 0.996
_diffrn_measured_fraction_theta_max 0.996
_diffrn_measurement_device_type 'Rigaku SCX mini'
_diffrn_measurement_method \w
_diffrn_radiation_monochromator graphite
_diffrn_radiation_source 'sealed tube'
_diffrn_radiation_type MoK\a
_diffrn_radiation_wavelength 0.71075
_diffrn_reflns_av_R_equivalents 0.1060
_diffrn_reflns_av_sigmaI/netI 0.1758
_diffrn_reflns_limit_h_max 11
_diffrn_reflns_limit_h_min -11
_diffrn_reflns_limit_k_max 10
_diffrn_reflns_limit_k_min -10
_diffrn_reflns_limit_l_max 24
_diffrn_reflns_limit_l_min -24
_diffrn_reflns_number 11960
_diffrn_reflns_theta_full 27.48
_diffrn_reflns_theta_max 27.48
_diffrn_reflns_theta_min 3.05
_exptl_absorpt_coefficient_mu 0.715
_exptl_absorpt_correction_T_max 0.9858
_exptl_absorpt_correction_T_min 0.8415
_exptl_absorpt_correction_type numerical
_exptl_absorpt_process_details 'NUMABS (Rigaku, 1999)'
_exptl_crystal_colour yellow
_exptl_crystal_density_diffrn 1.295
_exptl_crystal_density_method 'not measured'
_exptl_crystal_description prism
_exptl_crystal_F_000 552
_exptl_crystal_size_max 0.25
_exptl_crystal_size_mid 0.06
_exptl_crystal_size_min 0.02
_refine_diff_density_max 0.488
_refine_diff_density_min -0.366
_refine_diff_density_rms 0.081
_refine_ls_abs_structure_details 'Flack H D (1983), Acta Cryst. A39, 876-881'
_refine_ls_abs_structure_Flack 0.01(4)
_refine_ls_extinction_method none
_refine_ls_goodness_of_fit_ref 1.082
_refine_ls_hydrogen_treatment noref
_refine_ls_matrix_type full
_refine_ls_number_parameters 308
_refine_ls_number_reflns 6000
_refine_ls_number_restraints 1
_refine_ls_restrained_S_all 1.082
_refine_ls_R_factor_all 0.1841
_refine_ls_R_factor_gt 0.0970
_refine_ls_shift/su_max 0.003
_refine_ls_shift/su_mean 0.000
_refine_ls_structure_factor_coef Fsqd
_refine_ls_weighting_details 'calc w=1/[\s^2^(Fo^2^)+(0.0396P)^2^+1.2131P] where P=(Fo^2^+2Fc^2^)/3'
_refine_ls_weighting_scheme calc
_refine_ls_wR_factor_gt 0.1566
_refine_ls_wR_factor_ref 0.1916
_reflns_number_gt 3139
_reflns_number_total 6000
_reflns_threshold_expression >2sigma(I)
_cod_data_source_file cs5b02692_si_002.cif
_cod_data_source_block tt208
_cod_depositor_comments 'Adding full bibliography for 4513806.cif.'
_cod_database_code 4513806

loop_
_symmetry_equiv_pos_as_xyz
'x, y, z'
'-x, y+1/2, -z'

loop_
_atom_site_label
_atom_site_type_symbol
_atom_site_fract_x
_atom_site_fract_y
_atom_site_fract_z
_atom_site_U_iso_or_equiv
_atom_site_adp_type
_atom_site_occupancy
_atom_site_symmetry_multiplicity
_atom_site_calc_flag
_atom_site_refinement_flags
Fe1 Fe 0.23975(13) 0.50334(14) 0.31844(6) 0.0440(3) Uani 1 1 d .
S1 S 0.3278(3) 0.9265(3) 0.21947(13) 0.0543(7) Uani 1 1 d .
P1 P 0.1197(2) 0.8505(3) 0.23555(11) 0.0395(5) Uani 1 1 d .
C1 C 0.2439(10) 0.5157(14) 0.1498(4) 0.061(2) Uani 1 1 d .
H1 H 0.1722 0.5122 0.1054 0.073 Uiso 1 1 calc R
H2 H 0.2992 0.6157 0.1506 0.073 Uiso 1 1 calc R
C2 C 0.3603(13) 0.3852(11) 0.1478(5) 0.067(3) Uani 1 1 d .
H3 H 0.3353 0.3025 0.1155 0.080 Uiso 1 1 calc R
C3 C 0.4978(12) 0.3797(11) 0.1892(5) 0.063(3) Uani 1 1 d .
C4 C 0.5509(9) 0.5063(14) 0.2441(4) 0.062(2) Uani 1 1 d .
H4 H 0.6635 0.4988 0.2562 0.074 Uiso 1 1 calc R
H5 H 0.5278 0.6091 0.2223 0.074 Uiso 1 1 calc R
C5 C 0.6103(14) 0.2426(14) 0.1846(7) 0.107(4) Uani 1 1 d .
H6 H 0.6387 0.2362 0.1364 0.128 Uiso 1 1 calc R
H7 H 0.5607 0.1458 0.1962 0.128 Uiso 1 1 calc R
H8 H 0.7025 0.2593 0.2182 0.128 Uiso 1 1 calc R
C6 C 0.1488(8) 0.5118(13) 0.2134(4) 0.0410(18) Uani 1 1 d .
C7 C 0.0949(10) 0.6442(10) 0.2528(4) 0.038(2) Uani 1 1 d .
C8 C 0.0124(10) 0.5800(12) 0.3079(5) 0.047(2) Uani 1 1 d .
H9 H -0.0379 0.6381 0.3407 0.056 Uiso 1 1 calc R
C9 C 0.0196(11) 0.4139(12) 0.3045(5) 0.053(3) Uani 1 1 d .
H10 H -0.0198 0.3434 0.3361 0.064 Uiso 1 1 calc R
C10 C 0.0961(11) 0.3740(12) 0.2455(5) 0.055(3) Uani 1 1 d .
H11 H 0.1104 0.2715 0.2296 0.066 Uiso 1 1 calc R
C11 C 0.4754(9) 0.4952(16) 0.3122(4) 0.058(2) Uani 1 1 d .
C12 C 0.4385(11) 0.6276(12) 0.3549(6) 0.060(3) Uani 1 1 d .
H12 H 0.4597 0.7331 0.3459 0.071 Uiso 1 1 calc R
C13 C 0.3627(12) 0.5682(14) 0.4147(5) 0.064(3) Uani 1 1 d .
H13 H 0.3242 0.6287 0.4503 0.077 Uiso 1 1 calc R
C14 C 0.3574(12) 0.4014(14) 0.4091(6) 0.070(4) Uani 1 1 d .
H14 H 0.3180 0.3332 0.4416 0.084 Uiso 1 1 calc R
C15 C 0.4220(11) 0.3554(14) 0.3460(5) 0.064(3) Uani 1 1 d .
H15 H 0.4288 0.2523 0.3292 0.077 Uiso 1 1 calc R
C16 C -0.0269(9) 0.8980(9) 0.1591(4) 0.039(2) Uani 1 1 d .
C17 C -0.1565(9) 0.8026(10) 0.1399(4) 0.045(2) Uani 1 1 d .
H16 H -0.1692 0.7110 0.1663 0.054 Uiso 1 1 calc R
C18 C -0.2657(10) 0.8406(12) 0.0831(4) 0.052(2) Uani 1 1 d .
C19 C -0.2489(10) 0.9853(13) 0.0473(4) 0.054(2) Uani 1 1 d .
H17 H -0.3260 1.0165 0.0107 0.065 Uiso 1 1 calc R
C20 C -0.1212(11) 1.0817(10) 0.0651(4) 0.049(2) Uani 1 1 d .
C21 C -0.0093(10) 1.0349(11) 0.1216(4) 0.051(2) Uani 1 1 d .
H18 H 0.0786 1.0976 0.1341 0.061 Uiso 1 1 calc R
C22 C -0.4098(11) 0.7399(14) 0.0612(5) 0.086(4) Uani 1 1 d .
H19 H -0.4708 0.7326 0.1010 0.104 Uiso 1 1 calc R
H20 H -0.3780 0.6359 0.0483 0.104 Uiso 1 1 calc R
H21 H -0.4716 0.7874 0.0205 0.104 Uiso 1 1 calc R
C23 C -0.1037(11) 1.2373(11) 0.0264(5) 0.071(3) Uani 1 1 d .
H22 H -0.1903 1.3050 0.0330 0.085 Uiso 1 1 calc R
H23 H -0.1019 1.2178 -0.0243 0.085 Uiso 1 1 calc R
H24 H -0.0077 1.2875 0.0459 0.085 Uiso 1 1 calc R
C24 C 0.0508(9) 0.9380(9) 0.3165(4) 0.0373(19) Uani 1 1 d .
C25 C -0.1072(9) 0.9601(8) 0.3206(4) 0.042(2) Uani 1 1 d .
H25 H -0.1788 0.9459 0.2796 0.051 Uiso 1 1 calc R
C26 C -0.1592(9) 1.0026(14) 0.3845(4) 0.052(2) Uani 1 1 d .
C27 C -0.0493(10) 1.0235(12) 0.4450(4) 0.056(2) Uani 1 1 d .
H26 H -0.0841 1.0520 0.4886 0.068 Uiso 1 1 calc R
C28 C 0.1111(9) 1.0035(14) 0.4430(4) 0.053(2) Uani 1 1 d .
C29 C 0.1579(9) 0.9637(10) 0.3781(4) 0.052(3) Uani 1 1 d .
H27 H 0.2643 0.9534 0.3746 0.062 Uiso 1 1 calc R
C30 C -0.3315(9) 1.0283(14) 0.3914(5) 0.075(3) Uani 1 1 d .
H28 H -0.3883 0.9323 0.3794 0.089 Uiso 1 1 calc R
H29 H -0.3719 1.1108 0.3589 0.089 Uiso 1 1 calc R
H30 H -0.3433 1.0582 0.4402 0.089 Uiso 1 1 calc R
C31 C 0.2230(9) 1.0218(16) 0.5114(4) 0.075(3) Uani 1 1 d .
H31 H 0.2974 1.1036 0.5048 0.090 Uiso 1 1 calc R
H32 H 0.2774 0.9239 0.5222 0.090 Uiso 1 1 calc R
H33 H 0.1657 1.0496 0.5507 0.090 Uiso 1 1 calc R

loop_
_atom_site_aniso_label
_atom_site_aniso_U_11
_atom_site_aniso_U_22
_atom_site_aniso_U_33
_atom_site_aniso_U_23
_atom_site_aniso_U_13
_atom_site_aniso_U_12
Fe1 0.0505(7) 0.0421(7) 0.0395(6) 0.0037(7) 0.0060(5) 0.0022(7)
S1 0.0477(14) 0.0545(14) 0.0616(16) 0.0024(11) 0.0096(11) -0.0088(11)
P1 0.0409(13) 0.0417(13) 0.0352(12) 0.0011(10) 0.0021(9) 0.0010(11)
C1 0.085(6) 0.059(6) 0.039(5) -0.004(6) 0.011(4) 0.006(6)
C2 0.099(9) 0.058(7) 0.052(6) -0.008(5) 0.041(6) 0.004(6)
C3 0.056(6) 0.059(7) 0.079(7) 0.008(6) 0.028(6) 0.011(5)
C4 0.045(5) 0.062(6) 0.081(6) 0.002(7) 0.014(4) -0.002(6)
C5 0.098(9) 0.098(10) 0.134(12) 0.002(8) 0.055(8) 0.033(8)
C6 0.043(4) 0.038(4) 0.042(4) 0.005(5) 0.006(3) -0.007(5)
C7 0.042(5) 0.033(5) 0.037(5) -0.004(4) 0.000(4) 0.004(4)
C8 0.043(6) 0.044(6) 0.056(6) -0.002(5) 0.016(5) 0.000(5)
C9 0.058(7) 0.038(6) 0.065(7) 0.009(5) 0.010(5) -0.001(5)
C10 0.061(7) 0.050(7) 0.056(6) -0.015(5) 0.014(5) -0.008(5)
C11 0.052(5) 0.073(6) 0.045(5) 0.001(7) -0.002(4) 0.013(7)
C12 0.056(7) 0.058(7) 0.061(7) 0.005(5) -0.010(5) -0.012(5)
C13 0.079(8) 0.070(7) 0.042(6) 0.007(5) 0.002(5) 0.012(6)
C14 0.069(8) 0.087(11) 0.052(7) 0.020(6) 0.002(6) 0.015(7)
C15 0.051(6) 0.076(7) 0.064(7) 0.024(7) 0.004(5) 0.025(6)
C16 0.044(5) 0.045(6) 0.028(4) 0.002(4) 0.007(4) 0.003(4)
C17 0.044(5) 0.055(6) 0.034(5) 0.009(4) 0.000(4) -0.002(4)
C18 0.050(5) 0.060(6) 0.045(5) -0.002(5) 0.005(4) -0.015(5)
C19 0.052(5) 0.076(7) 0.032(4) 0.008(5) 0.001(4) 0.009(6)
C20 0.073(7) 0.044(5) 0.029(5) 0.000(4) 0.005(4) 0.004(5)
C21 0.062(6) 0.048(7) 0.041(5) -0.011(4) -0.002(4) 0.001(5)
C22 0.065(7) 0.124(10) 0.067(7) 0.008(7) -0.006(5) -0.044(7)
C23 0.087(8) 0.066(7) 0.056(6) 0.018(5) -0.009(5) -0.011(6)
C24 0.038(5) 0.038(4) 0.034(4) 0.005(3) -0.002(3) 0.001(4)
C25 0.056(5) 0.036(6) 0.032(4) -0.001(3) -0.009(4) 0.011(4)
C26 0.056(5) 0.059(5) 0.040(5) 0.000(6) 0.002(4) 0.016(6)
C27 0.063(6) 0.064(6) 0.041(5) -0.002(5) 0.002(4) 0.006(6)
C28 0.055(5) 0.065(5) 0.038(5) 0.001(6) -0.003(4) -0.005(6)
C29 0.044(5) 0.061(7) 0.048(5) -0.006(4) -0.008(4) -0.004(4)
C30 0.056(6) 0.104(9) 0.061(6) -0.017(7) -0.004(4) 0.022(7)
C31 0.049(5) 0.122(9) 0.051(5) -0.006(7) -0.011(4) -0.005(7)

loop_
_atom_type_symbol
_atom_type_description
_atom_type_scat_dispersion_real
_atom_type_scat_dispersion_imag
_atom_type_scat_source
C C 0.0033 0.0016 'International Tables Vol C Tables 4.2.6.8 and 6.1.1.4'
H H 0.0000 0.0000 'International Tables Vol C Tables 4.2.6.8 and 6.1.1.4'
Fe Fe 0.3463 0.8444 'International Tables Vol C Tables 4.2.6.8 and 6.1.1.4'
P P 0.1023 0.0942 'International Tables Vol C Tables 4.2.6.8 and 6.1.1.4'
S S 0.1246 0.1234 'International Tables Vol C Tables 4.2.6.8 and 6.1.1.4'

loop_
_geom_angle_atom_site_label_1
_geom_angle_atom_site_label_2
_geom_angle_atom_site_label_3
_geom_angle
C6 Fe1 C15 117.8(4)
C6 Fe1 C7 41.9(3)
C15 Fe1 C7 156.8(3)
C6 Fe1 C9 69.0(3)
C15 Fe1 C9 119.0(4)
C7 Fe1 C9 69.2(4)
C6 Fe1 C10 40.7(4)
C15 Fe1 C10 103.1(5)
C7 Fe1 C10 68.5(3)
C9 Fe1 C10 39.9(3)
C6 Fe1 C13 160.0(4)
C15 Fe1 C13 68.9(5)
C7 Fe1 C13 126.0(4)
C9 Fe1 C13 126.1(4)
C10 Fe1 C13 159.3(4)
C6 Fe1 C11 102.5(3)
C15 Fe1 C11 41.5(4)
C7 Fe1 C11 121.8(4)
C9 Fe1 C11 153.8(4)
C10 Fe1 C11 118.0(4)
C13 Fe1 C11 69.4(4)
C6 Fe1 C8 69.0(3)
C15 Fe1 C8 157.2(4)
C7 Fe1 C8 40.9(3)
C9 Fe1 C8 40.4(3)
C10 Fe1 C8 67.1(4)
C13 Fe1 C8 112.7(4)
C11 Fe1 C8 161.3(4)
C6 Fe1 C14 155.2(4)
C15 Fe1 C14 40.6(4)
C7 Fe1 C14 162.0(4)
C9 Fe1 C14 108.0(4)
C10 Fe1 C14 121.5(5)
C13 Fe1 C14 40.4(3)
C11 Fe1 C14 68.8(4)
C8 Fe1 C14 125.6(4)
C6 Fe1 C12 120.8(4)
C15 Fe1 C12 69.1(4)
C7 Fe1 C12 109.1(4)
C9 Fe1 C12 164.2(4)
C10 Fe1 C12 155.3(4)
C13 Fe1 C12 41.4(4)
C11 Fe1 C12 40.9(4)
C8 Fe1 C12 128.2(4)
C14 Fe1 C12 68.5(4)
C7 P1 C16 105.5(4)
C7 P1 C24 100.8(4)
C16 P1 C24 106.8(3)
C7 P1 S1 118.5(3)
C16 P1 S1 111.5(3)
C24 P1 S1 112.6(3)
C2 C1 C6 115.5(8)
C2 C1 H1 108.4
C6 C1 H1 108.4
C2 C1 H2 108.4
C6 C1 H2 108.4
H1 C1 H2 107.5
C3 C2 C1 124.2(9)
C3 C2 H3 117.9
C1 C2 H3 117.9
C2 C3 C4 122.8(9)
C2 C3 C5 121.4(10)
C4 C3 C5 115.8(10)
C11 C4 C3 113.7(8)
C11 C4 H4 108.8
C3 C4 H4 108.8
C11 C4 H5 108.8
C3 C4 H5 108.8
H4 C4 H5 107.7
C3 C5 H6 109.5
C3 C5 H7 109.5
H6 C5 H7 109.5
C3 C5 H8 109.5
H6 C5 H8 109.5
H7 C5 H8 109.5
C10 C6 C7 106.6(6)
C10 C6 C1 125.4(9)
C7 C6 C1 128.0(9)
C10 C6 Fe1 70.5(5)
C7 C6 Fe1 69.3(4)
C1 C6 Fe1 125.1(5)
C8 C7 C6 106.8(7)
C8 C7 P1 125.5(7)
C6 C7 P1 127.6(6)
C8 C7 Fe1 70.4(5)
C6 C7 Fe1 68.8(4)
P1 C7 Fe1 127.1(4)
C9 C8 C7 108.6(9)
C9 C8 Fe1 69.0(6)
C7 C8 Fe1 68.6(5)
C9 C8 H9 125.7
C7 C8 H9 125.7
Fe1 C8 H9 128.3
C10 C9 C8 107.8(10)
C10 C9 Fe1 70.6(6)
C8 C9 Fe1 70.6(6)
C10 C9 H10 126.1
C8 C9 H10 126.1
Fe1 C9 H10 124.4
C9 C10 C6 110.0(8)
C9 C10 Fe1 69.5(6)
C6 C10 Fe1 68.8(5)
C9 C10 H11 125.0
C6 C10 H11 125.0
Fe1 C10 H11 128.3
C12 C11 C15 107.1(7)
C12 C11 C4 124.8(11)
C15 C11 C4 128.1(10)
C12 C11 Fe1 69.8(5)
C15 C11 Fe1 68.4(5)
C4 C11 Fe1 125.5(5)
C11 C12 C13 107.9(9)
C11 C12 Fe1 69.3(5)
C13 C12 Fe1 69.0(6)
C11 C12 H12 126.1
C13 C12 H12 126.1
Fe1 C12 H12 127.2
C14 C13 C12 107.6(11)
C14 C13 Fe1 70.1(7)
C12 C13 Fe1 69.7(6)
C14 C13 H13 126.2
C12 C13 H13 126.2
Fe1 C13 H13 125.6
C15 C14 C13 108.9(11)
C15 C14 Fe1 68.7(6)
C13 C14 Fe1 69.5(7)
C15 C14 H14 125.5
C13 C14 H14 125.5
Fe1 C14 H14 127.9
C14 C15 C11 108.4(10)
C14 C15 Fe1 70.7(6)
C11 C15 Fe1 70.1(5)
C14 C15 H15 125.8
C11 C15 H15 125.8
Fe1 C15 H15 124.9
C21 C16 C17 119.7(7)
C21 C16 P1 118.3(6)
C17 C16 P1 122.0(6)
C18 C17 C16 121.2(8)
C18 C17 H16 119.4
C16 C17 H16 119.4
C17 C18 C19 118.1(8)
C17 C18 C22 122.6(8)
C19 C18 C22 119.2(8)
C20 C19 C18 121.6(7)
C20 C19 H17 119.2
C18 C19 H17 119.2
C19 C20 C21 118.2(8)
C19 C20 C23 121.4(8)
C21 C20 C23 120.4(8)
C16 C21 C20 121.0(8)
C16 C21 H18 119.5
C20 C21 H18 119.5
C18 C22 H19 109.5
C18 C22 H20 109.5
H19 C22 H20 109.5
C18 C22 H21 109.5
H19 C22 H21 109.5
H20 C22 H21 109.5
C20 C23 H22 109.5
C20 C23 H23 109.5
H22 C23 H23 109.5
C20 C23 H24 109.5
H22 C23 H24 109.5
H23 C23 H24 109.5
C25 C24 C29 119.2(7)
C25 C24 P1 121.0(5)
C29 C24 P1 119.3(6)
C26 C25 C24 120.7(7)
C26 C25 H25 119.7
C24 C25 H25 119.7
C25 C26 C27 118.4(7)
C25 C26 C30 122.4(7)
C27 C26 C30 119.2(7)
C26 C27 C28 122.7(7)
C26 C27 H26 118.6
C28 C27 H26 118.6
C29 C28 C27 116.9(7)
C29 C28 C31 123.2(8)
C27 C28 C31 119.9(7)
C28 C29 C24 122.0(7)
C28 C29 H27 119.0
C24 C29 H27 119.0
C26 C30 H28 109.5
C26 C30 H29 109.5
H28 C30 H29 109.5
C26 C30 H30 109.5
H28 C30 H30 109.5
H29 C30 H30 109.5
C28 C31 H31 109.5
C28 C31 H32 109.5
H31 C31 H32 109.5
C28 C31 H33 109.5
H31 C31 H33 109.5
H32 C31 H33 109.5

loop_
_geom_bond_atom_site_label_1
_geom_bond_atom_site_label_2
_geom_bond_distance
Fe1 C6 2.018(7)
Fe1 C15 2.023(9)
Fe1 C7 2.024(8)
Fe1 C9 2.027(10)
Fe1 C10 2.040(9)
Fe1 C13 2.043(10)
Fe1 C11 2.047(8)
Fe1 C8 2.048(9)
Fe1 C14 2.050(10)
Fe1 C12 2.052(9)
S1 P1 1.959(3)
P1 C7 1.791(9)
P1 C16 1.829(8)
P1 C24 1.841(7)
C1 C2 1.493(13)
C1 C6 1.520(10)
C1 H1 0.9700
C1 H2 0.9700
C2 C3 1.333(12)
C2 H3 0.9300
C3 C4 1.512(13)
C3 C5 1.519(13)
C4 C11 1.496(10)
C4 H4 0.9700
C4 H5 0.9700
C5 H6 0.9600
C5 H7 0.9600
C5 H8 0.9600
C6 C10 1.410(12)
C6 C7 1.445(11)
C7 C8 1.424(11)
C8 C9 1.408(10)
C8 H9 0.9300
C9 C10 1.388(12)
C9 H10 0.9300
C10 H11 0.9300
C11 C12 1.432(14)
C11 C15 1.441(14)
C12 C13 1.446(13)
C12 H12 0.9300
C13 C14 1.414(12)
C13 H13 0.9300
C14 C15 1.413(13)
C14 H14 0.9300
C15 H15 0.9300
C16 C21 1.370(11)
C16 C17 1.388(10)
C17 C18 1.366(10)
C17 H16 0.9300
C18 C19 1.410(12)
C18 C22 1.519(11)
C19 C20 1.376(12)
C19 H17 0.9300
C20 C21 1.395(11)
C20 C23 1.517(11)
C21 H18 0.9300
C22 H19 0.9600
C22 H20 0.9600
C22 H21 0.9600
C23 H22 0.9600
C23 H23 0.9600
C23 H24 0.9600
C24 C25 1.384(10)
C24 C29 1.398(9)
C25 C26 1.369(10)
C25 H25 0.9300
C26 C27 1.392(10)
C26 C30 1.520(10)
C27 C28 1.395(10)
C27 H26 0.9300
C28 C29 1.362(10)
C28 C31 1.508(9)
C29 H27 0.9300
C30 H28 0.9600
C30 H29 0.9600
C30 H30 0.9600
C31 H31 0.9600
C31 H32 0.9600
C31 H33 0.9600

loop_
_geom_torsion_atom_site_label_1
_geom_torsion_atom_site_label_2
_geom_torsion_atom_site_label_3
_geom_torsion_atom_site_label_4
_geom_torsion
C6 C1 C2 C3 -76.8(12)
C1 C2 C3 C4 0.5(15)
C1 C2 C3 C5 179.7(8)
C2 C3 C4 C11 77.3(12)
C5 C3 C4 C11 -101.9(10)
C2 C1 C6 C10 -35.6(12)
C2 C1 C6 C7 144.3(9)
C2 C1 C6 Fe1 54.3(12)
C15 Fe1 C6 C10 77.3(6)
C7 Fe1 C6 C10 -117.2(6)
C9 Fe1 C6 C10 -35.4(5)
C13 Fe1 C6 C10 -177.9(11)
C11 Fe1 C6 C10 118.6(6)
C8 Fe1 C6 C10 -78.9(6)
C14 Fe1 C6 C10 52.4(11)
C12 Fe1 C6 C10 158.3(6)
C15 Fe1 C6 C7 -165.5(5)
C9 Fe1 C6 C7 81.8(5)
C10 Fe1 C6 C7 117.2(6)
C13 Fe1 C6 C7 -60.7(12)
C11 Fe1 C6 C7 -124.2(5)
C8 Fe1 C6 C7 38.3(5)
C14 Fe1 C6 C7 169.6(9)
C12 Fe1 C6 C7 -84.5(6)
C15 Fe1 C6 C1 -42.9(10)
C7 Fe1 C6 C1 122.6(11)
C9 Fe1 C6 C1 -155.6(10)
C10 Fe1 C6 C1 -120.2(11)
C13 Fe1 C6 C1 61.9(16)
C11 Fe1 C6 C1 -1.6(10)
C8 Fe1 C6 C1 160.9(10)
C14 Fe1 C6 C1 -67.8(14)
C12 Fe1 C6 C1 38.1(10)
C10 C6 C7 C8 0.5(8)
C1 C6 C7 C8 -179.4(7)
Fe1 C6 C7 C8 -60.5(6)
C10 C6 C7 P1 -177.8(8)
C1 C6 C7 P1 2.3(12)
Fe1 C6 C7 P1 121.2(7)
C10 C6 C7 Fe1 61.0(5)
C1 C6 C7 Fe1 -118.9(8)
C16 P1 C7 C8 -99.7(8)
C24 P1 C7 C8 11.3(8)
S1 P1 C7 C8 134.6(7)
C16 P1 C7 C6 78.3(8)
C24 P1 C7 C6 -170.7(7)
S1 P1 C7 C6 -47.4(8)
C16 P1 C7 Fe1 168.9(5)
C24 P1 C7 Fe1 -80.0(6)
S1 P1 C7 Fe1 43.2(6)
C6 Fe1 C7 C8 117.9(7)
C15 Fe1 C7 C8 151.9(10)
C9 Fe1 C7 C8 36.4(6)
C10 Fe1 C7 C8 79.4(6)
C13 Fe1 C7 C8 -83.8(7)
C11 Fe1 C7 C8 -170.2(6)
C14 Fe1 C7 C8 -47.9(15)
C12 Fe1 C7 C8 -126.8(6)
C15 Fe1 C7 C6 34.1(12)
C9 Fe1 C7 C6 -81.4(5)
C10 Fe1 C7 C6 -38.5(4)
C13 Fe1 C7 C6 158.4(5)
C11 Fe1 C7 C6 71.9(6)
C8 Fe1 C7 C6 -117.9(7)
C14 Fe1 C7 C6 -165.8(12)
C12 Fe1 C7 C6 115.3(5)
C6 Fe1 C7 P1 -121.9(8)
C15 Fe1 C7 P1 -87.8(12)
C9 Fe1 C7 P1 156.7(7)
C10 Fe1 C7 P1 -160.4(7)
C13 Fe1 C7 P1 36.5(8)
C11 Fe1 C7 P1 -49.9(7)
C8 Fe1 C7 P1 120.3(8)
C14 Fe1 C7 P1 72.4(15)
C12 Fe1 C7 P1 -6.6(7)
C6 C7 C8 C9 2.0(11)
P1 C7 C8 C9 -179.7(7)
Fe1 C7 C8 C9 -57.5(8)
C6 C7 C8 Fe1 59.5(5)
P1 C7 C8 Fe1 -122.2(7)
C6 Fe1 C8 C9 81.9(7)
C15 Fe1 C8 C9 -30.2(14)
C7 Fe1 C8 C9 121.1(9)
C10 Fe1 C8 C9 38.0(6)
C13 Fe1 C8 C9 -119.6(7)
C11 Fe1 C8 C9 147.8(10)
C14 Fe1 C8 C9 -75.3(8)
C12 Fe1 C8 C9 -164.7(6)
C6 Fe1 C8 C7 -39.2(5)
C15 Fe1 C8 C7 -151.3(10)
C9 Fe1 C8 C7 -121.1(9)
C10 Fe1 C8 C7 -83.1(5)
C13 Fe1 C8 C7 119.3(6)
C11 Fe1 C8 C7 26.7(15)
C14 Fe1 C8 C7 163.6(6)
C12 Fe1 C8 C7 74.2(7)
C7 C8 C9 C10 -3.8(13)
Fe1 C8 C9 C10 -61.0(7)
C7 C8 C9 Fe1 57.2(7)
C6 Fe1 C9 C10 36.1(6)
C15 Fe1 C9 C10 -74.9(7)
C7 Fe1 C9 C10 81.1(6)
C13 Fe1 C9 C10 -158.9(6)
C11 Fe1 C9 C10 -39.3(11)
C8 Fe1 C9 C10 118.0(9)
C14 Fe1 C9 C10 -117.8(7)
C12 Fe1 C9 C10 167.6(14)
C6 Fe1 C9 C8 -81.9(7)
C15 Fe1 C9 C8 167.1(6)
C7 Fe1 C9 C8 -36.9(6)
C10 Fe1 C9 C8 -118.0(9)
C13 Fe1 C9 C8 83.1(8)
C11 Fe1 C9 C8 -157.2(7)
C14 Fe1 C9 C8 124.3(6)
C12 Fe1 C9 C8 49.6(18)
C8 C9 C10 C6 4.2(12)
Fe1 C9 C10 C6 -56.9(7)
C8 C9 C10 Fe1 61.1(8)
C7 C6 C10 C9 -2.9(9)
C1 C6 C10 C9 177.0(7)
Fe1 C6 C10 C9 57.3(7)
C7 C6 C10 Fe1 -60.2(5)
C1 C6 C10 Fe1 119.7(8)
C6 Fe1 C10 C9 -122.5(8)
C15 Fe1 C10 C9 119.9(6)
C7 Fe1 C10 C9 -82.8(6)
C13 Fe1 C10 C9 55.5(15)
C11 Fe1 C10 C9 161.5(6)
C8 Fe1 C10 C9 -38.4(6)
C14 Fe1 C10 C9 80.5(7)
C12 Fe1 C10 C9 -171.9(9)
C15 Fe1 C10 C6 -117.6(5)
C7 Fe1 C10 C6 39.7(5)
C9 Fe1 C10 C6 122.5(8)
C13 Fe1 C10 C6 177.9(11)
C11 Fe1 C10 C6 -76.0(6)
C8 Fe1 C10 C6 84.0(6)
C14 Fe1 C10 C6 -157.1(5)
C12 Fe1 C10 C6 -49.5(12)
C3 C4 C11 C12 -147.1(9)
C3 C4 C11 C15 30.8(13)
C3 C4 C11 Fe1 -58.3(13)
C6 Fe1 C11 C12 123.1(6)
C15 Fe1 C11 C12 -118.9(7)
C7 Fe1 C11 C12 82.5(6)
C9 Fe1 C11 C12 -169.2(8)
C10 Fe1 C11 C12 163.5(6)
C13 Fe1 C11 C12 -37.8(6)
C8 Fe1 C11 C12 62.2(13)
C14 Fe1 C11 C12 -81.2(6)
C6 Fe1 C11 C15 -118.0(6)
C7 Fe1 C11 C15 -158.6(6)
C9 Fe1 C11 C15 -50.3(11)
C10 Fe1 C11 C15 -77.7(7)
C13 Fe1 C11 C15 81.1(6)
C8 Fe1 C11 C15 -178.9(11)
C14 Fe1 C11 C15 37.7(6)
C12 Fe1 C11 C15 118.9(7)
C6 Fe1 C11 C4 4.1(12)
C15 Fe1 C11 C4 122.2(13)
C7 Fe1 C11 C4 -36.4(12)
C9 Fe1 C11 C4 71.9(15)
C10 Fe1 C11 C4 44.5(12)
C13 Fe1 C11 C4 -156.8(12)
C8 Fe1 C11 C4 -56.7(19)
C14 Fe1 C11 C4 159.8(12)
C12 Fe1 C11 C4 -119.0(13)
C15 C11 C12 C13 -0.1(9)
C4 C11 C12 C13 178.2(8)
Fe1 C11 C12 C13 58.3(7)
C15 C11 C12 Fe1 -58.4(6)
C4 C11 C12 Fe1 119.9(8)
C6 Fe1 C12 C11 -72.3(6)
C15 Fe1 C12 C11 38.4(5)
C7 Fe1 C12 C11 -117.0(6)
C9 Fe1 C12 C11 162.3(14)
C10 Fe1 C12 C11 -37.1(12)
C13 Fe1 C12 C11 119.8(9)
C8 Fe1 C12 C11 -158.8(5)
C14 Fe1 C12 C11 82.0(6)
C6 Fe1 C12 C13 167.9(6)
C15 Fe1 C12 C13 -81.4(7)
C7 Fe1 C12 C13 123.2(6)
C9 Fe1 C12 C13 42.5(18)
C10 Fe1 C12 C13 -156.9(9)
C11 Fe1 C12 C13 -119.8(9)
C8 Fe1 C12 C13 81.4(7)
C14 Fe1 C12 C13 -37.8(6)
C11 C12 C13 C14 1.5(12)
Fe1 C12 C13 C14 60.1(8)
C11 C12 C13 Fe1 -58.6(6)
C6 Fe1 C13 C14 -150.2(9)
C15 Fe1 C13 C14 -36.6(7)
C7 Fe1 C13 C14 163.8(6)
C9 Fe1 C13 C14 74.6(8)
C10 Fe1 C13 C14 33.8(16)
C11 Fe1 C13 C14 -81.2(8)
C8 Fe1 C13 C14 118.9(7)
C12 Fe1 C13 C14 -118.5(10)
C6 Fe1 C13 C12 -31.7(15)
C15 Fe1 C13 C12 81.9(6)
C7 Fe1 C13 C12 -77.6(7)
C9 Fe1 C13 C12 -166.8(6)
C10 Fe1 C13 C12 152.3(11)
C11 Fe1 C13 C12 37.4(6)
C8 Fe1 C13 C12 -122.6(6)
C14 Fe1 C13 C12 118.5(10)
C12 C13 C14 C15 -2.4(13)
Fe1 C13 C14 C15 57.4(7)
C12 C13 C14 Fe1 -59.8(7)
C6 Fe1 C14 C15 34.9(13)
C7 Fe1 C14 C15 -168.1(12)
C9 Fe1 C14 C15 113.9(7)
C10 Fe1 C14 C15 72.1(8)
C13 Fe1 C14 C15 -121.2(11)
C11 Fe1 C14 C15 -38.5(7)
C8 Fe1 C14 C15 155.1(6)
C12 Fe1 C14 C15 -82.5(7)
C6 Fe1 C14 C13 156.1(7)
C15 Fe1 C14 C13 121.2(11)
C7 Fe1 C14 C13 -47.0(17)
C9 Fe1 C14 C13 -125.0(7)
C10 Fe1 C14 C13 -166.7(7)
C11 Fe1 C14 C13 82.7(8)
C8 Fe1 C14 C13 -83.7(8)
C12 Fe1 C14 C13 38.6(7)
C13 C14 C15 C11 2.4(12)
Fe1 C14 C15 C11 60.3(6)
C13 C14 C15 Fe1 -57.9(8)
C12 C11 C15 C14 -1.4(9)
C4 C11 C15 C14 -179.6(8)
Fe1 C11 C15 C14 -60.7(7)
C12 C11 C15 Fe1 59.3(6)
C4 C11 C15 Fe1 -118.9(8)
C6 Fe1 C15 C14 -164.3(6)
C7 Fe1 C15 C14 170.7(9)
C9 Fe1 C15 C14 -84.0(8)
C10 Fe1 C15 C14 -123.5(7)
C13 Fe1 C15 C14 36.5(7)
C11 Fe1 C15 C14 118.8(10)
C8 Fe1 C15 C14 -62.1(14)
C12 Fe1 C15 C14 81.0(7)
C6 Fe1 C15 C11 76.9(6)
C7 Fe1 C15 C11 51.9(13)
C9 Fe1 C15 C11 157.1(5)
C10 Fe1 C15 C11 117.6(6)
C13 Fe1 C15 C11 -82.3(6)
C8 Fe1 C15 C11 179.1(9)
C14 Fe1 C15 C11 -118.8(10)
C12 Fe1 C15 C11 -37.9(5)
C7 P1 C16 C21 -162.8(6)
C24 P1 C16 C21 90.5(6)
S1 P1 C16 C21 -32.9(7)
C7 P1 C16 C17 19.3(8)
C24 P1 C16 C17 -87.4(7)
S1 P1 C16 C17 149.3(6)
C21 C16 C17 C18 1.5(12)
P1 C16 C17 C18 179.4(7)
C16 C17 C18 C19 -4.2(12)
C16 C17 C18 C22 -179.3(8)
C17 C18 C19 C20 4.4(13)
C22 C18 C19 C20 179.7(8)
C18 C19 C20 C21 -1.9(13)
C18 C19 C20 C23 180.0(8)
C17 C16 C21 C20 1.1(12)
P1 C16 C21 C20 -176.8(6)
C19 C20 C21 C16 -0.9(12)
C23 C20 C21 C16 177.2(8)
C7 P1 C24 C25 -82.2(7)
C16 P1 C24 C25 27.8(7)
S1 P1 C24 C25 150.5(5)
C7 P1 C24 C29 89.6(7)
C16 P1 C24 C29 -160.4(6)
S1 P1 C24 C29 -37.7(7)
C29 C24 C25 C26 -1.7(12)
P1 C24 C25 C26 170.1(7)
C24 C25 C26 C27 0.2(14)
C24 C25 C26 C30 179.9(9)
C25 C26 C27 C28 0.2(17)
C30 C26 C27 C28 -179.4(10)
C26 C27 C28 C29 0.8(17)
C26 C27 C28 C31 -177.6(11)
C27 C28 C29 C24 -2.4(15)
C31 C28 C29 C24 176.0(10)
C25 C24 C29 C28 2.9(13)
P1 C24 C29 C28 -169.1(8)
